data_7044079
loop_
_publ_author_name
'Wittmann, T. I.'
'Musina, E. I.'
'Krivolapov, D. B.'
'Litvinov, I. A.'
'Kondrashova, S. A.'
'Latypov, Sh. K.'
'Karasik, A. A.'
'Sinyashin, O. G.'

_publ_section_title
;
 Covalent self-assembly of the specific RSSR isomer of 14-membered
 tetrakisphosphine
;
_journal_name_full 'Dalton Trans.'
_journal_paper_doi 10.1039/C7DT03010J
_journal_year 2017
_chemical_formula_sum 'C42 H58 Cu2 I2 N2 P4'
_chemical_formula_weight 1095.66
_chemical_name_systematic
'[(dicopper,diiodo(K2-P,P))(1,8-di(iso-pentyl)-3,6,10,13-tetraphenyl-1,8-diaza-3,6,10,13-tetraphosphacyclotetradecane)]'
_space_group_crystal_system monoclinic
_space_group_IT_number 14
_space_group_name_Hall '-P 2ybc'
_space_group_name_H-M_alt 'P 1 21/c 1'
_symmetry_space_group_name_Hall '-P 2ybc'
_symmetry_space_group_name_H-M 'P 1 21/c 1'
_atom_sites_solution_hydrogens geom
_audit_creation_method SHELXL-2014/7
_audit_update_record
;
2017-07-07 deposited with the CCDC.
2017-08-21 downloaded from the CCDC.
;
_cell_angle_alpha 90
_cell_angle_beta 100.697(2)
_cell_angle_gamma 90
_cell_formula_units_Z 2
_cell_length_a 12.678(2)
_cell_length_b 10.8332(17)
_cell_length_c 17.285(3)
_cell_measurement_reflns_used 9965
_cell_measurement_temperature 296(2)
_cell_measurement_theta_max 28.51
_cell_measurement_theta_min 2.20
_cell_volume 2332.7(7)
_computing_structure_refinement 'SHELXL-2014/7 (Sheldrick, 2014)'
_diffrn_ambient_temperature 296(2)
_diffrn_measured_fraction_theta_full 0.999
_diffrn_measured_fraction_theta_max 0.999
_diffrn_measurement_device_type 'Bruker APEX-II CCD'
_diffrn_measurement_method '\f and \w scans'
_diffrn_radiation_type MoK\a
_diffrn_radiation_wavelength 0.71073
_diffrn_reflns_av_R_equivalents 0.0437
_diffrn_reflns_av_unetI/netI 0.0211
_diffrn_reflns_Laue_measured_fraction_full 0.999
_diffrn_reflns_Laue_measured_fraction_max 0.999
_diffrn_reflns_limit_h_max 16
_diffrn_reflns_limit_h_min -16
_diffrn_reflns_limit_k_max 14
_diffrn_reflns_limit_k_min -14
_diffrn_reflns_limit_l_max 22
_diffrn_reflns_limit_l_min -22
_diffrn_reflns_number 33928
_diffrn_reflns_point_group_measured_fraction_full 0.999
_diffrn_reflns_point_group_measured_fraction_max 0.999
_diffrn_reflns_theta_full 25.242
_diffrn_reflns_theta_max 27.998
_diffrn_reflns_theta_min 1.635
_exptl_absorpt_coefficient_mu 2.402
_exptl_absorpt_correction_T_max 0.658
_exptl_absorpt_correction_T_min 0.387
_exptl_absorpt_correction_type multi-scan
_exptl_absorpt_process_details SADABS
_exptl_crystal_colour colorless
_exptl_crystal_density_diffrn 1.560
_exptl_crystal_description prismatic
_exptl_crystal_F_000 1096
_exptl_crystal_size_max 0.480
_exptl_crystal_size_mid 0.250
_exptl_crystal_size_min 0.170
_refine_diff_density_max 0.810
_refine_diff_density_min -0.548
_refine_diff_density_rms 0.081
_refine_ls_extinction_method none
_refine_ls_goodness_of_fit_ref 1.072
_refine_ls_hydrogen_treatment constr
_refine_ls_matrix_type full
_refine_ls_number_parameters 237
_refine_ls_number_reflns 5623
_refine_ls_number_restraints 0
_refine_ls_restrained_S_all 1.072
_refine_ls_R_factor_all 0.0328
_refine_ls_R_factor_gt 0.0257
_refine_ls_shift/su_max 0.002
_refine_ls_shift/su_mean 0.000
_refine_ls_structure_factor_coef Fsqd
_refine_ls_weighting_details 'w=1/[\s^2^(Fo^2^)+(0.0394P)^2^+0.9528P] where P=(Fo^2^+2Fc^2^)/3'
_refine_ls_weighting_scheme calc
_refine_ls_wR_factor_gt 0.0666
_refine_ls_wR_factor_ref 0.0770
_reflns_Friedel_coverage 0.000
_reflns_number_gt 4812
_reflns_number_total 5623
_reflns_threshold_expression 'I > 2\s(I)'
_cod_data_source_file c7dt03010j2.cif
_cod_data_source_block shelx_CCDC1
_cod_original_cell_volume 2332.6(6)
_cod_database_code 7044079
_shelx_shelxl_version_number 2014/7
_shelx_space_group_comment
;
The symmetry employed for this shelxl refinement is uniquely defined
by the following loop, which should always be used as a source of
symmetry information in preference to the above space-group names.
They are only intended as comments.
;
_shelx_estimated_absorpt_t_min 0.392
_shelx_estimated_absorpt_t_max 0.686

loop_
_space_group_symop_operation_xyz
'x, y, z'
'-x, y+1/2, -z+1/2'
'-x, -y, -z'
'x, -y-1/2, z-1/2'

loop_
_atom_site_label
_atom_site_type_symbol
_atom_site_fract_x
_atom_site_fract_y
_atom_site_fract_z
_atom_site_U_iso_or_equiv
_atom_site_adp_type
_atom_site_occupancy
_atom_site_site_symmetry_order
_atom_site_calc_flag
_atom_site_refinement_flags_posn
_atom_site_refinement_flags_adp
I1 I 0.25943(2) 0.22243(2) 0.61369(2) 0.05701(7) Uani 1 1 d . .
Cu1 Cu 0.15758(2) 0.41646(2) 0.60813(2) 0.03740(8) Uani 1 1 d . .
P2 P 0.00731(4) 0.45246(5) 0.65933(3) 0.03524(12) Uani 1 1 d . .
P1 P 0.17748(4) 0.61989(5) 0.58804(3) 0.03438(12) Uani 1 1 d . .
C3 C 0.07299(19) 0.6910(2) 0.63597(13) 0.0411(5) Uani 1 1 d . .
H3A H 0.1021 0.7038 0.6914 0.049 Uiso 1 1 calc R U
H3B H 0.0539 0.7712 0.6124 0.049 Uiso 1 1 calc R U
C4 C -0.02829(18) 0.6113(2) 0.62808(14) 0.0416(5) Uani 1 1 d . .
H4A H -0.0656 0.6115 0.5738 0.050 Uiso 1 1 calc R U
H4B H -0.0761 0.6456 0.6603 0.050 Uiso 1 1 calc R U
C16 C 0.04759(18) 0.4630(2) 0.76584(12) 0.0386(4) Uani 1 1 d . .
C21 C 0.1404(2) 0.4023(2) 0.80191(14) 0.0480(5) Uani 1 1 d . .
H21 H 0.1812 0.3587 0.7716 0.058 Uiso 1 1 calc R U
C17 C -0.0122(2) 0.5282(2) 0.81193(14) 0.0477(5) Uani 1 1 d . .
H17 H -0.0747 0.5687 0.7884 0.057 Uiso 1 1 calc R U
C19 C 0.1128(3) 0.4717(3) 0.92763(15) 0.0603(7) Uani 1 1 d . .
H19 H 0.1347 0.4745 0.9820 0.072 Uiso 1 1 calc R U
C18 C 0.0208(3) 0.5330(3) 0.89268(15) 0.0564(7) Uani 1 1 d . .
H18 H -0.0188 0.5773 0.9234 0.068 Uiso 1 1 calc R U
C20 C 0.1721(2) 0.4068(3) 0.88289(15) 0.0586(7) Uani 1 1 d . .
H20 H 0.2339 0.3657 0.9070 0.070 Uiso 1 1 calc R U
N1 N 0.18700(14) 0.61701(18) 0.42899(10) 0.0375(4) Uani 1 1 d . .
C10 C 0.29727(19) 0.7030(2) 0.63429(13) 0.0397(5) Uani 1 1 d . .
C5 C 0.30213(19) 0.6487(3) 0.43218(15) 0.0487(6) Uani 1 1 d . .
H5 H 0.3354 0.6533 0.4880 0.058 Uiso 1 1 calc R U
C12 C 0.4778(2) 0.6962(3) 0.70798(19) 0.0682(8) Uani 1 1 d . .
H12 H 0.5367 0.6508 0.7328 0.082 Uiso 1 1 calc R U
C15 C 0.3037(2) 0.8306(3) 0.63523(17) 0.0580(7) Uani 1 1 d . .
H15 H 0.2450 0.8772 0.6114 0.070 Uiso 1 1 calc R U
C14 C 0.3968(3) 0.8895(3) 0.6713(2) 0.0734(9) Uani 1 1 d . .
H14 H 0.4008 0.9752 0.6707 0.088 Uiso 1 1 calc R U
C13 C 0.4829(3) 0.8219(3) 0.7078(2) 0.0717(9) Uani 1 1 d . .
H13 H 0.5450 0.8618 0.7325 0.086 Uiso 1 1 calc R U
C11 C 0.3856(2) 0.6357(3) 0.67153(15) 0.0525(6) Uani 1 1 d . .
H11 H 0.3829 0.5499 0.6720 0.063 Uiso 1 1 calc R U
C6 C 0.3184(3) 0.7753(3) 0.3961(2) 0.0695(9) Uani 1 1 d . .
H6A H 0.3106 0.7665 0.3395 0.083 Uiso 1 1 calc R U
H6B H 0.2629 0.8311 0.4065 0.083 Uiso 1 1 calc R U
C7 C 0.3597(2) 0.5462(3) 0.39626(18) 0.0628(8) Uani 1 1 d . .
H7A H 0.3275 0.5380 0.3410 0.075 Uiso 1 1 calc R U
H7B H 0.4341 0.5697 0.3992 0.075 Uiso 1 1 calc R U
C8 C 0.4281(3) 0.8320(5) 0.4285(3) 0.1113(16) Uani 1 1 d . .
H8A H 0.4362 0.8418 0.4845 0.167 Uiso 1 1 calc R U
H8B H 0.4335 0.9111 0.4045 0.167 Uiso 1 1 calc R U
H8C H 0.4836 0.7786 0.4168 0.167 Uiso 1 1 calc R U
C2 C 0.13924(17) 0.6828(2) 0.48754(12) 0.0372(4) Uani 1 1 d . .
H2A H 0.0617 0.6798 0.4721 0.045 Uiso 1 1 calc R U
H2B H 0.1608 0.7688 0.4880 0.045 Uiso 1 1 calc R U
C9 C 0.3558(3) 0.4223(4) 0.4360(3) 0.0931(12) Uani 1 1 d . .
H9A H 0.3764 0.4321 0.4919 0.140 Uiso 1 1 calc R U
H9B H 0.4044 0.3663 0.4175 0.140 Uiso 1 1 calc R U
H9C H 0.2842 0.3898 0.4237 0.140 Uiso 1 1 calc R U
C1 C 0.12336(18) 0.6272(2) 0.35017(12) 0.0405(5) Uani 1 1 d . .
H1A H 0.1633 0.5921 0.3127 0.049 Uiso 1 1 calc R U
H1B H 0.1110 0.7138 0.3372 0.049 Uiso 1 1 calc R U

loop_
_atom_site_aniso_label
_atom_site_aniso_U_11
_atom_site_aniso_U_22
_atom_site_aniso_U_33
_atom_site_aniso_U_23
_atom_site_aniso_U_13
_atom_site_aniso_U_12
I1 0.05244(11) 0.04250(10) 0.07415(14) -0.00263(7) 0.00671(8) 0.01436(7)
Cu1 0.04096(15) 0.03423(14) 0.03682(14) -0.00062(10) 0.00677(11) 0.00617(11)
P2 0.0368(3) 0.0380(3) 0.0317(3) 0.0030(2) 0.0084(2) 0.0036(2)
P1 0.0381(3) 0.0315(3) 0.0338(3) 0.0011(2) 0.0076(2) 0.0032(2)
C3 0.0495(13) 0.0352(10) 0.0409(11) -0.0009(9) 0.0140(10) 0.0071(9)
C4 0.0420(11) 0.0426(12) 0.0426(11) 0.0067(9) 0.0138(9) 0.0114(9)
C16 0.0455(12) 0.0377(11) 0.0329(10) 0.0014(8) 0.0083(9) -0.0043(9)
C21 0.0532(14) 0.0470(13) 0.0415(12) 0.0031(10) 0.0029(10) -0.0005(11)
C17 0.0548(14) 0.0469(13) 0.0433(12) -0.0016(10) 0.0136(11) -0.0028(11)
C19 0.085(2) 0.0570(16) 0.0356(12) -0.0028(11) 0.0027(13) -0.0218(15)
C18 0.0777(19) 0.0525(15) 0.0426(13) -0.0118(11) 0.0200(13) -0.0154(14)
C20 0.0639(17) 0.0592(16) 0.0452(14) 0.0084(12) -0.0092(12) -0.0064(13)
N1 0.0330(9) 0.0468(10) 0.0334(9) 0.0023(7) 0.0079(7) 0.0039(8)
C10 0.0426(12) 0.0395(12) 0.0352(11) 0.0002(8) 0.0027(9) 0.0020(9)
C5 0.0348(11) 0.0639(16) 0.0485(13) 0.0029(11) 0.0107(10) 0.0023(11)
C12 0.0511(16) 0.076(2) 0.0685(19) -0.0011(15) -0.0131(13) 0.0087(15)
C15 0.0558(15) 0.0424(14) 0.0676(17) -0.0017(12) -0.0100(13) 0.0031(12)
C14 0.074(2) 0.0495(16) 0.087(2) -0.0114(15) -0.0093(17) -0.0110(15)
C13 0.0570(17) 0.076(2) 0.074(2) -0.0172(17) -0.0083(15) -0.0125(16)
C11 0.0515(14) 0.0468(14) 0.0547(14) 0.0052(11) -0.0021(11) 0.0077(11)
C6 0.0498(16) 0.068(2) 0.095(2) 0.0046(16) 0.0262(16) -0.0082(14)
C7 0.0465(14) 0.085(2) 0.0614(17) 0.0070(15) 0.0213(12) 0.0191(14)
C8 0.071(2) 0.114(4) 0.154(4) -0.002(3) 0.035(3) -0.038(2)
C2 0.0345(10) 0.0404(11) 0.0367(10) 0.0026(9) 0.0064(8) 0.0048(9)
C9 0.086(2) 0.085(3) 0.120(3) 0.020(2) 0.048(2) 0.035(2)
C1 0.0404(11) 0.0478(13) 0.0343(10) 0.0040(9) 0.0094(9) -0.0003(10)

loop_
_atom_type_symbol
_atom_type_description
_atom_type_scat_dispersion_real
_atom_type_scat_dispersion_imag
_atom_type_scat_source
C C 0.0033 0.0016 'International Tables Vol C Tables 4.2.6.8 and 6.1.1.4'
H H 0.0000 0.0000 'International Tables Vol C Tables 4.2.6.8 and 6.1.1.4'
N N 0.0061 0.0033 'International Tables Vol C Tables 4.2.6.8 and 6.1.1.4'
P P 0.1023 0.0942 'International Tables Vol C Tables 4.2.6.8 and 6.1.1.4'
Cu Cu 0.3201 1.2651 'International Tables Vol C Tables 4.2.6.8 and 6.1.1.4'
I I -0.4742 1.8119 'International Tables Vol C Tables 4.2.6.8 and 6.1.1.4'

loop_
_geom_angle_atom_site_label_1
_geom_angle_atom_site_label_2
_geom_angle_atom_site_label_3
_geom_angle
_geom_angle_site_symmetry_1
_geom_angle_site_symmetry_3
P1 Cu1 P2 91.03(2) . .
P1 Cu1 I1 140.28(2) . .
P2 Cu1 I1 127.010(19) . .
C16 P2 C4 104.25(11) . .
C16 P2 C1 101.40(10) . 3_566
C4 P2 C1 104.15(11) . 3_566
C16 P2 Cu1 107.80(8) . .
C4 P2 Cu1 102.94(7) . .
C1 P2 Cu1 133.32(8) 3_566 .
C10 P1 C2 106.44(10) . .
C10 P1 C3 101.85(11) . .
C2 P1 C3 100.50(10) . .
C10 P1 Cu1 121.66(8) . .
C2 P1 Cu1 119.30(8) . .
C3 P1 Cu1 103.18(8) . .
C4 C3 P1 112.46(15) . .
C3 C4 P2 110.25(15) . .
C21 C16 C17 119.3(2) . .
C21 C16 P2 118.61(18) . .
C17 C16 P2 122.07(19) . .
C20 C21 C16 120.0(3) . .
C18 C17 C16 120.1(3) . .
C20 C19 C18 120.5(2) . .
C19 C18 C17 119.9(3) . .
C19 C20 C21 120.2(3) . .
C1 N1 C2 112.56(17) . .
C1 N1 C5 112.75(17) . .
C2 N1 C5 113.07(18) . .
C15 C10 C11 118.5(2) . .
C15 C10 P1 122.83(18) . .
C11 C10 P1 118.65(19) . .
N1 C5 C7 110.9(2) . .
N1 C5 C6 113.3(2) . .
C7 C5 C6 112.0(2) . .
C13 C12 C11 120.5(3) . .
C14 C15 C10 120.6(3) . .
C13 C14 C15 120.1(3) . .
C12 C13 C14 120.2(3) . .
C12 C11 C10 120.1(3) . .
C8 C6 C5 113.1(3) . .
C9 C7 C5 113.8(2) . .
N1 C2 P1 113.72(15) . .
N1 C1 P2 112.35(15) . 3_566

loop_
_geom_bond_atom_site_label_1
_geom_bond_atom_site_label_2
_geom_bond_distance
_geom_bond_site_symmetry_2
I1 Cu1 2.4594(4) .
Cu1 P1 2.2524(7) .
Cu1 P2 2.2782(7) .
P2 C16 1.820(2) .
P2 C4 1.835(2) .
P2 C1 1.848(2) 3_566
P1 C10 1.818(2) .
P1 C2 1.845(2) .
P1 C3 1.855(2) .
C3 C4 1.532(3) .
C16 C21 1.391(3) .
C16 C17 1.391(3) .
C21 C20 1.384(3) .
C17 C18 1.382(4) .
C19 C20 1.368(4) .
C19 C18 1.380(4) .
N1 C1 1.453(3) .
N1 C2 1.458(3) .
N1 C5 1.490(3) .
C10 C15 1.386(3) .
C10 C11 1.390(3) .
C5 C7 1.523(4) .
C5 C6 1.537(4) .
C12 C13 1.363(5) .
C12 C11 1.386(4) .
C15 C14 1.384(4) .
C14 C13 1.367(5) .
C6 C8 1.528(5) .
C7 C9 1.513(5) .
C1 P2 1.848(2) 3_566
